data_7204280
loop_
_publ_author_name
'Destri, Silvia'
'Pasini, Mariacecilia'
'Botta, Chiara'
'Porzio, William'
'Bertini, Fabio'
'Marchi\`o, Luciano'

_publ_section_title
;
 Synthesis and crystal structure and optical properties of
 fluorenic-core oligomers
;
_journal_issue 4
_journal_name_full 'Journal of Materials Chemistry'
_journal_page_first 924
_journal_paper_doi 10.1039/b109089p
_journal_volume 12
_journal_year 2002
_chemical_formula_sum 'C29 H24'
_chemical_formula_weight 372.48
_chemical_name_systematic
;
?
;
_space_group_IT_number 4
_symmetry_space_group_name_Hall 'P 2yb'
_symmetry_space_group_name_H-M 'P 1 21 1'
_atom_sites_solution_hydrogens geom
_atom_sites_solution_primary direct
_atom_sites_solution_secondary difmap
_audit_creation_method SHELXL
_cell_angle_alpha 90.00
_cell_angle_beta 117.23(5)
_cell_angle_gamma 90.00
_cell_formula_units_Z 2
_cell_length_a 12.192(8)
_cell_length_b 7.217(3)
_cell_length_c 13.224(6)
_cell_measurement_reflns_used 25
_cell_measurement_temperature 293(2)
_cell_measurement_theta_max 10.6
_cell_measurement_theta_min 5.9
_cell_volume 1034.6(10)
_computing_structure_refinement 'SHELXL-93 (Sheldrick, 1993)'
_diffrn_ambient_temperature 293(2)
_diffrn_radiation_monochromator graphite
_diffrn_radiation_source 'fine-focus sealed tube'
_diffrn_radiation_type MoK\a
_diffrn_radiation_wavelength 0.71073
_diffrn_reflns_av_R_equivalents 0.0000
_diffrn_reflns_av_sigmaI/netI 0.1009
_diffrn_reflns_limit_h_max 14
_diffrn_reflns_limit_h_min 0
_diffrn_reflns_limit_k_max 8
_diffrn_reflns_limit_k_min 0
_diffrn_reflns_limit_l_max 13
_diffrn_reflns_limit_l_min -15
_diffrn_reflns_number 1974
_diffrn_reflns_theta_max 24.99
_diffrn_reflns_theta_min 3.08
_exptl_absorpt_coefficient_mu 0.067
_exptl_absorpt_correction_type none
_exptl_crystal_colour white
_exptl_crystal_density_diffrn 1.196
_exptl_crystal_description prism
_exptl_crystal_F_000 396
_exptl_crystal_size_max 0.2
_exptl_crystal_size_mid 0.15
_exptl_crystal_size_min 0.10
_refine_diff_density_max 0.170
_refine_diff_density_min -0.159
_refine_diff_density_rms 0.033
_refine_ls_abs_structure_details 'Flack H D (1983), Acta Cryst. A39, 876-881'
_refine_ls_abs_structure_Flack 9.99(999)
_refine_ls_extinction_method none
_refine_ls_goodness_of_fit_all 1.008
_refine_ls_goodness_of_fit_obs 1.149
_refine_ls_matrix_type full
_refine_ls_number_parameters 286
_refine_ls_number_reflns 1974
_refine_ls_number_restraints 1
_refine_ls_restrained_S_all 1.007
_refine_ls_restrained_S_obs 1.148
_refine_ls_R_factor_all 0.1650
_refine_ls_R_factor_obs 0.0618
_refine_ls_shift/esd_max 0.105
_refine_ls_shift/esd_mean 0.023
_refine_ls_structure_factor_coef Fsqd
_refine_ls_weighting_details 'w=1/[\s^2^(Fo^2^)+(0.0700P)^2^+0.0000P] where P=(Fo^2^+2Fc^2^)/3'
_refine_ls_weighting_scheme calc
_refine_ls_wR_factor_all 0.1664
_refine_ls_wR_factor_obs 0.1208
_reflns_number_observed 959
_reflns_number_total 1974
_reflns_observed_criterion >2sigma(I)
_cod_data_source_file b109089p.txt
_cod_data_source_block p4b
_cod_depositor_comments
;
The following automatic conversions were performed:

'_refine_ls_weighting_scheme' value 'calc
w=1/[\s^2^(Fo^2^)+(0.0700P)^2^+0.0000P] where P=(Fo^2^+2Fc^2^)/3' was
changed to 'calc'. New tag '_refine_ls_weighting_details' was
created. The value of the new tag was set to
'w=1/[\s^2^(Fo^2^)+(0.0700P)^2^+0.0000P] where P=(Fo^2^+2Fc^2^)/3'.

Automatic conversion script
Id: cif_fix_values 3143 2015-03-26 13:38:13Z robertas 
;
_cod_original_cell_volume 1034.6(9)
_cod_original_sg_symbol_H-M P21
_cod_database_code 7204280

loop_
_symmetry_equiv_pos_as_xyz
'x, y, z'
'-x, y+1/2, -z'

loop_
_atom_site_aniso_label
_atom_site_aniso_U_11
_atom_site_aniso_U_22
_atom_site_aniso_U_33
_atom_site_aniso_U_23
_atom_site_aniso_U_13
_atom_site_aniso_U_12
C1 0.055(4) 0.061(5) 0.055(4) 0.003(6) 0.026(3) 0.004(6)
C2 0.053(4) 0.050(4) 0.057(4) 0.009(6) 0.028(3) 0.011(6)
C3 0.067(4) 0.040(4) 0.063(4) -0.015(5) 0.038(4) -0.011(5)
C4 0.059(4) 0.037(4) 0.055(4) 0.005(6) 0.022(3) 0.014(6)
C5 0.070(4) 0.058(4) 0.046(4) -0.003(6) 0.017(3) 0.009(6)
C6 0.068(4) 0.054(5) 0.056(4) 0.001(6) 0.032(4) 0.006(6)
C7 0.063(4) 0.043(4) 0.049(4) 0.002(6) 0.027(3) 0.001(6)
C8 0.062(4) 0.040(4) 0.047(4) -0.001(6) 0.026(3) -0.009(6)
C9 0.069(4) 0.047(5) 0.053(4) -0.003(5) 0.033(4) -0.002(5)
C10 0.062(4) 0.056(5) 0.067(4) -0.014(6) 0.033(4) 0.005(6)
C11 0.065(4) 0.043(4) 0.054(4) -0.006(6) 0.029(3) -0.008(6)
C12 0.063(4) 0.054(4) 0.053(4) -0.006(6) 0.031(3) -0.013(6)
C13 0.053(4) 0.047(4) 0.058(4) 0.002(6) 0.029(3) 0.004(6)
C14 0.050(4) 0.040(4) 0.068(4) -0.005(6) 0.028(3) -0.011(6)
C15 0.059(5) 0.057(5) 0.079(5) -0.014(5) 0.030(4) -0.008(4)
C16 0.065(6) 0.076(7) 0.111(7) -0.011(6) 0.038(5) 0.002(5)
C17 0.060(5) 0.063(6) 0.081(5) 0.000(7) 0.010(4) 0.001(7)
C18 0.072(5) 0.071(6) 0.063(5) 0.003(5) 0.017(4) 0.018(5)
C19 0.079(5) 0.051(5) 0.067(5) -0.006(4) 0.041(5) 0.004(5)
C20 0.052(4) 0.043(4) 0.065(4) 0.005(6) 0.025(3) 0.005(6)
C21 0.062(5) 0.055(5) 0.061(5) 0.005(4) 0.028(4) -0.001(4)
C22 0.073(6) 0.062(6) 0.082(6) 0.006(5) 0.035(5) 0.003(5)
C23 0.061(5) 0.068(6) 0.100(6) 0.020(9) 0.027(5) 0.011(7)
C24 0.072(6) 0.067(6) 0.086(6) -0.016(5) 0.018(5) -0.005(5)
C25 0.057(5) 0.065(6) 0.077(5) -0.017(5) 0.023(4) 0.010(4)
C26 0.081(7) 0.107(10) 0.078(8) -0.034(7) 0.034(6) 0.010(7)
C27 0.331(28) 0.317(35) 0.139(14) -0.089(19) 0.187(18) -0.102(28)
C28 0.506(47) 0.214(23) 0.295(30) 0.111(26) 0.336(34) 0.076(32)
C29 0.060(6) 0.125(11) 0.087(8) 0.051(8) 0.040(6) 0.015(6)

loop_
_atom_site_label
_atom_site_type_symbol
_atom_site_fract_x
_atom_site_fract_y
_atom_site_fract_z
_atom_site_U_iso_or_equiv
_atom_site_thermal_displace_type
_atom_site_occupancy
_atom_site_calc_flag
_atom_site_refinement_flags
_atom_site_disorder_group
C1 C 0.4961(5) 0.3523(17) 0.2860(5) 0.057(2) Uani 1 d . .
C2 C 0.5947(5) 0.3558(16) 0.4075(5) 0.052(2) Uani 1 d . .
C3 C 0.7209(6) 0.3476(14) 0.4509(5) 0.053(2) Uani 1 d . .
H3 H 0.7557(6) 0.3333(14) 0.4018(5) 0.025(13) Uiso 1 calc R .
C4 C 0.7968(5) 0.3603(15) 0.5667(5) 0.052(2) Uani 1 d . .
C5 C 0.7424(6) 0.3652(16) 0.6381(5) 0.061(2) Uani 1 d . .
H5 H 0.7924(6) 0.3629(16) 0.7163(5) 0.050(16) Uiso 1 calc R .
C6 C 0.6164(6) 0.3736(15) 0.5968(5) 0.058(2) Uani 1 d . .
H6 H 0.5825(6) 0.3856(15) 0.6468(5) 0.063(19) Uiso 1 calc R .
C7 C 0.5401(5) 0.3641(16) 0.4807(5) 0.0515(15) Uani 1 d . .
C8 C 0.4075(5) 0.3632(16) 0.4134(5) 0.050(2) Uani 1 d . .
C9 C 0.3125(6) 0.3749(15) 0.4430(5) 0.055(2) Uani 1 d . .
H9 H 0.3299(6) 0.3825(15) 0.5191(5) 0.063(18) Uiso 1 calc R .
C10 C 0.1917(6) 0.3750(15) 0.3588(5) 0.060(2) Uani 1 d . .
H10 H 0.1285(6) 0.3827(15) 0.3796(5) 0.051(16) Uiso 1 calc R .
C11 C 0.1615(5) 0.3641(15) 0.2441(5) 0.053(2) Uani 1 d . .
C12 C 0.2593(5) 0.3535(15) 0.2166(5) 0.055(2) Uani 1 d . .
H12 H 0.2423(5) 0.3459(15) 0.1406(5) 0.046(15) Uiso 1 calc R .
C13 C 0.3789(5) 0.3542(16) 0.2989(5) 0.051(2) Uani 1 d . .
C14 C 0.0316(5) 0.3647(15) 0.1535(5) 0.052(2) Uani 1 d . .
C15 C -0.0545(7) 0.4718(12) 0.1663(7) 0.066(2) Uani 1 d . .
H15 H -0.0307(7) 0.5434(12) 0.2315(7) 0.080(27) Uiso 1 calc R .
C16 C -0.1764(8) 0.4742(15) 0.0830(8) 0.085(3) Uani 1 d . .
H16 H -0.2339(8) 0.5471(15) 0.0926(8) 0.071(24) Uiso 1 calc R .
C17 C -0.2121(6) 0.3696(18) -0.0131(6) 0.076(2) Uani 1 d . .
H17 H -0.2938(6) 0.3712(18) -0.0691(6) 0.085(21) Uiso 1 calc R .
C18 C -0.1272(7) 0.2623(13) -0.0267(7) 0.074(2) Uani 1 d . .
H18 H -0.1516(7) 0.1908(13) -0.0920(7) 0.152(44) Uiso 1 calc R .
C19 C -0.0060(7) 0.2594(12) 0.0553(6) 0.063(2) Uani 1 d . .
H19 H 0.0510(7) 0.1866(12) 0.0450(6) 0.073(24) Uiso 1 calc R .
C20 C 0.9336(5) 0.3567(16) 0.6131(5) 0.054(2) Uani 1 d . .
C21 C 0.9907(7) 0.2593(12) 0.5604(6) 0.060(2) Uani 1 d . .
H21 H 0.9433(7) 0.1916(12) 0.4949(6) 0.056(21) Uiso 1 calc R .
C22 C 1.1179(7) 0.2617(13) 0.6042(7) 0.073(2) Uani 1 d . .
H22 H 1.1554(7) 0.1951(13) 0.5682(7) 0.127(38) Uiso 1 calc R .
C23 C 1.1884(7) 0.3613(19) 0.6998(7) 0.080(2) Uani 1 d . .
H23 H 1.2737(7) 0.3634(19) 0.7284(7) 0.081(21) Uiso 1 calc R .
C24 C 1.1336(8) 0.4583(13) 0.7539(8) 0.082(3) Uani 1 d . .
H24 H 1.1817(8) 0.5243(13) 0.8199(8) 0.104(31) Uiso 1 calc R .
C25 C 1.0063(7) 0.4574(12) 0.7095(7) 0.070(2) Uani 1 d . .
H25 H 0.9692(7) 0.5257(12) 0.7452(7) 0.085(27) Uiso 1 calc R .
C26 C 0.5053(11) 0.1838(17) 0.2163(10) 0.090(4) Uani 1 d . .
H26A H 0.5732(11) 0.1030(17) 0.2634(10) 0.176(55) Uiso 1 calc R .
H26B H 0.4294(11) 0.1127(17) 0.1839(10) 0.442(155) Uiso 1 calc R .
C27 C 0.5277(24) 0.2743(47) 0.1246(15) 0.231(12) Uani 1 d . .
H27A H 0.5985(24) 0.2171(47) 0.1223(15) 0.083(26) Uiso 1 calc R .
H27B H 0.4566(24) 0.2547(47) 0.0514(15) 0.580(280) Uiso 1 calc R .
C28 C 0.5492(31) 0.4678(48) 0.1442(25) 0.280(16) Uani 1 d . .
H28A H 0.6367(31) 0.4936(48) 0.1753(25) 2.000(1320) Uiso 1 calc R .
H28B H 0.5064(31) 0.5349(48) 0.0732(25) 0.197(60) Uiso 1 calc R .
C29 C 0.5065(9) 0.5246(16) 0.2205(10) 0.088(4) Uani 1 d . .
H29A H 0.4265(9) 0.5834(16) 0.1797(10) 0.074(24) Uiso 1 calc R .
H29B H 0.5632(9) 0.6139(16) 0.2735(10) 0.510(193) Uiso 1 calc R .

loop_
_atom_type_symbol
_atom_type_description
_atom_type_scat_dispersion_real
_atom_type_scat_dispersion_imag
_atom_type_scat_source
C C 0.0033 0.0016 'International Tables Vol C Tables 4.2.6.8 and 6.1.1.4'
H H 0.0000 0.0000 'International Tables Vol C Tables 4.2.6.8 and 6.1.1.4'

loop_
_geom_angle_atom_site_label_1
_geom_angle_atom_site_label_2
_geom_angle_atom_site_label_3
_geom_angle
_geom_angle_site_symmetry_1
_geom_angle_site_symmetry_3
_geom_angle_publ_flag
C2 C1 C13 102.3(4) . . ?
C2 C1 C29 110.7(9) . . ?
C13 C1 C29 112.2(8) . . ?
C2 C1 C26 113.9(8) . . ?
C13 C1 C26 113.6(9) . . ?
C29 C1 C26 104.3(6) . . ?
C3 C2 C7 120.4(6) . . ?
C3 C2 C1 129.8(5) . . ?
C7 C2 C1 109.7(5) . . ?
C2 C3 C4 120.8(5) . . ?
C5 C4 C3 118.2(6) . . ?
C5 C4 C20 121.1(6) . . ?
C3 C4 C20 120.6(5) . . ?
C6 C5 C4 121.9(6) . . ?
C5 C6 C7 119.9(6) . . ?
C6 C7 C2 118.4(6) . . ?
C6 C7 C8 132.6(5) . . ?
C2 C7 C8 108.9(5) . . ?
C9 C8 C13 119.0(5) . . ?
C9 C8 C7 132.1(5) . . ?
C13 C8 C7 108.9(5) . . ?
C10 C9 C8 119.6(5) . . ?
C9 C10 C11 122.1(6) . . ?
C10 C11 C12 117.1(5) . . ?
C10 C11 C14 122.2(5) . . ?
C12 C11 C14 120.7(5) . . ?
C13 C12 C11 121.3(5) . . ?
C12 C13 C8 120.9(5) . . ?
C12 C13 C1 129.0(5) . . ?
C8 C13 C1 110.1(5) . . ?
C15 C14 C19 118.6(6) . . ?
C15 C14 C11 119.6(7) . . ?
C19 C14 C11 121.8(8) . . ?
C14 C15 C16 120.6(8) . . ?
C17 C16 C15 120.1(9) . . ?
C16 C17 C18 119.7(7) . . ?
C19 C18 C17 120.6(8) . . ?
C18 C19 C14 120.4(8) . . ?
C25 C20 C21 118.4(6) . . ?
C25 C20 C4 119.7(7) . . ?
C21 C20 C4 121.9(7) . . ?
C20 C21 C22 120.6(8) . . ?
C23 C22 C21 120.3(8) . . ?
C24 C23 C22 120.1(8) . . ?
C23 C24 C25 119.6(9) . . ?
C20 C25 C24 121.0(8) . . ?
C27 C26 C1 103.1(14) . . ?
C28 C27 C26 111.4(17) . . ?
C29 C28 C27 108.8(21) . . ?
C28 C29 C1 108.8(14) . . ?

loop_
_geom_bond_atom_site_label_1
_geom_bond_atom_site_label_2
_geom_bond_distance
_geom_bond_site_symmetry_2
_geom_bond_publ_flag
C1 C2 1.503(8) . ?
C1 C13 1.514(8) . ?
C1 C29 1.554(13) . ?
C1 C26 1.561(14) . ?
C2 C3 1.376(8) . ?
C2 C7 1.405(7) . ?
C3 C4 1.383(7) . ?
C4 C5 1.380(8) . ?
C4 C20 1.491(8) . ?
C5 C6 1.377(8) . ?
C6 C7 1.386(8) . ?
C7 C8 1.445(8) . ?
C8 C9 1.384(8) . ?
C8 C13 1.391(7) . ?
C9 C10 1.382(8) . ?
C10 C11 1.390(7) . ?
C11 C12 1.398(7) . ?
C11 C14 1.486(8) . ?
C12 C13 1.364(8) . ?
C14 C15 1.375(10) . ?
C14 C19 1.388(10) . ?
C15 C16 1.388(10) . ?
C16 C17 1.368(12) . ?
C17 C18 1.370(11) . ?
C18 C19 1.376(10) . ?
C20 C25 1.380(10) . ?
C20 C21 1.381(10) . ?
C21 C22 1.386(9) . ?
C22 C23 1.363(12) . ?
C23 C24 1.374(11) . ?
C24 C25 1.386(10) . ?
C26 C27 1.51(2) . ?
C27 C28 1.42(2) . ?
C28 C29 1.39(2) . ?

loop_
_cod_related_entry_id
_cod_related_entry_database
_cod_related_entry_code
1 ChemSpider 21143374
